data_7238530
loop_
_publ_author_name
'Li, Ye-Xin'
'Zhou, Hong-Bo'
'Miao, Jin-Ling'
'Sun, Guo-Xin'
'Li, Guo-Bao'
'Nie, Yong'
'Chen, Chang-Long'
'Chen, Zhi'
'Tao, Xu-Tang'

_publ_section_title
;
 Conformation twisting induced orientational disorder, polymorphism and
 solid-state emission properties of 1-(9-anthryl)-2-(1-naphthyl)ethylene
;
_journal_issue 23
_journal_name_full CrystEngComm
_journal_page_first 8286
_journal_paper_doi 10.1039/c2ce26098k
_journal_volume 14
_journal_year 2012
_chemical_formula_moiety '1.5(C26 H18)'
_chemical_formula_sum 'C39 H27'
_chemical_formula_weight 495.61
_space_group_crystal_system triclinic
_space_group_IT_number 2
_space_group_name_Hall '-P 1'
_space_group_name_H-M_alt 'P -1'
_atom_sites_solution_hydrogens geom
_atom_sites_solution_primary direct
_atom_sites_solution_secondary difmap
_audit_creation_date 2012-03-23
_audit_creation_method
;
Olex2 1.1
(compiled 2011.11.01 svn.r2039, GUI svn.r3906)
;
_cell_angle_alpha 105.370(6)
_cell_angle_beta 90.852(5)
_cell_angle_gamma 91.274(5)
_cell_formula_units_Z 2
_cell_length_a 6.6211(4)
_cell_length_b 12.0765(8)
_cell_length_c 17.3375(11)
_cell_measurement_reflns_used 4228
_cell_measurement_temperature 293(2)
_cell_measurement_theta_max 28.9002
_cell_measurement_theta_min 3.2797
_cell_volume 1336.08(15)
_computing_cell_refinement
;
CrysAlisPro, Oxford Diffraction Ltd.,
Version 1.171.34.40 (release 27-08-2010 CrysAlis171 .NET)
(compiled Aug 27 2010,11:50:40)
;
_computing_data_collection
;
CrysAlisPro, Oxford Diffraction Ltd.,
Version 1.171.34.40 (release 27-08-2010 CrysAlis171 .NET)
(compiled Aug 27 2010,11:50:40)
;
_computing_data_reduction
;
CrysAlisPro, Oxford Diffraction Ltd.,
Version 1.171.34.40 (release 27-08-2010 CrysAlis171 .NET)
(compiled Aug 27 2010,11:50:40)
;
_computing_molecular_graphics
;
O. V. Dolomanov, L. J. Bourhis, R. J. Gildea, J. A. K. Howard and H. Puschmann,
OLEX2: a complete structure solution, refinement and analysis program.
J. Appl. Cryst. (2009). 42, 339-341.
;
_computing_publication_material
;
O. V. Dolomanov, L. J. Bourhis, R. J. Gildea, J. A. K. Howard and H. Puschmann,
OLEX2: a complete structure solution, refinement and analysis program.
J. Appl. Cryst. (2009). 42, 339-341.
;
_computing_structure_refinement
;
SHELXL, G.M. Sheldrick, Acta Cryst.
2008). A64, 112-122
;
_computing_structure_solution
;
XS, G.M. Sheldrick, Acta Cryst.
(2008). A64, 112-122
;
_diffrn_ambient_temperature 293.15
_diffrn_detector_area_resol_mean 16.0355
_diffrn_measured_fraction_theta_full 0.998
_diffrn_measured_fraction_theta_max 0.998
_diffrn_measurement_details
;
#__ type_ start__ end____ width___ exp.time_
1 omega -11.00 86.00 1.0000 40.0000
omega____ theta____ kappa____ phi______ frames
- 17.1176 77.0000 90.0000 97

#__ type_ start__ end____ width___ exp.time_
2 omega -49.00 46.00 1.0000 40.0000
omega____ theta____ kappa____ phi______ frames
- 17.1176 -77.0000 -30.0000 95

#__ type_ start__ end____ width___ exp.time_
3 omega -54.00 43.00 1.0000 40.0000
omega____ theta____ kappa____ phi______ frames
- 17.1176 -37.0000 -180.0000 97

#__ type_ start__ end____ width___ exp.time_
4 omega -72.00 -35.00 1.0000 40.0000
omega____ theta____ kappa____ phi______ frames
- -19.3051 117.0000 169.0000 37

#__ type_ start__ end____ width___ exp.time_
5 omega 34.00 93.00 1.0000 40.0000
omega____ theta____ kappa____ phi______ frames
- 17.1176 179.0000 -180.0000 59

#__ type_ start__ end____ width___ exp.time_
6 omega -9.00 53.00 1.0000 40.0000
omega____ theta____ kappa____ phi______ frames
- 17.1176 37.0000 -120.0000 62

#__ type_ start__ end____ width___ exp.time_
7 omega -9.00 90.00 1.0000 40.0000
omega____ theta____ kappa____ phi______ frames
- 17.1176 37.0000 -30.0000 99
;
_diffrn_measurement_device_type 'Xcalibur, Eos, Gemini'
_diffrn_measurement_method '\w scans'
_diffrn_orient_matrix_UB_11 -0.0646675000
_diffrn_orient_matrix_UB_12 0.0223052000
_diffrn_orient_matrix_UB_13 -0.0248752000
_diffrn_orient_matrix_UB_21 0.0309520000
_diffrn_orient_matrix_UB_22 -0.0429554000
_diffrn_orient_matrix_UB_23 -0.0338926000
_diffrn_orient_matrix_UB_31 -0.0796705000
_diffrn_orient_matrix_UB_32 -0.0370188000
_diffrn_orient_matrix_UB_33 0.0057938000
_diffrn_radiation_monochromator graphite
_diffrn_radiation_type 'Mo K\a'
_diffrn_radiation_wavelength 0.7107
_diffrn_reflns_av_R_equivalents 0.0322
_diffrn_reflns_av_unetI/netI 0.0569
_diffrn_reflns_limit_h_max 8
_diffrn_reflns_limit_h_min -8
_diffrn_reflns_limit_k_max 15
_diffrn_reflns_limit_k_min -15
_diffrn_reflns_limit_l_max 21
_diffrn_reflns_limit_l_min -21
_diffrn_reflns_number 13788
_diffrn_reflns_theta_full 26.37
_diffrn_reflns_theta_max 26.37
_diffrn_reflns_theta_min 3.29
_diffrn_source 'Enhance (Mo) X-ray Source'
_diffrn_source_current n/a
_diffrn_source_voltage n/a
_exptl_absorpt_coefficient_mu 0.070
_exptl_absorpt_correction_T_max 1.00000
_exptl_absorpt_correction_T_min 0.91055
_exptl_absorpt_correction_type multi-scan
_exptl_absorpt_process_details
;
CrysAlisPro, Oxford Diffraction Ltd.,
Version 1.171.34.40 (release 27-08-2010 CrysAlis171 .NET)
(compiled Aug 27 2010,11:50:40)
Empirical absorption correction using spherical harmonics,
implemented in SCALE3 ABSPACK scaling algorithm.
;
_exptl_crystal_density_diffrn 1.232
_exptl_crystal_density_method 'not measured'
_exptl_crystal_F_000 522
_exptl_crystal_size_max 0.42
_exptl_crystal_size_mid 0.06
_exptl_crystal_size_min 0.05
_refine_diff_density_max 0.167
_refine_diff_density_min -0.179
_refine_diff_density_rms 0.032
_refine_ls_extinction_coef 0.0066(9)
_refine_ls_extinction_expression Fc^*^=kFc[1+0.001xFc^2^\l^3^/sin(2\q)]^-1/4^
_refine_ls_extinction_method SHELXL
_refine_ls_goodness_of_fit_ref 1.051
_refine_ls_hydrogen_treatment constr
_refine_ls_matrix_type full
_refine_ls_number_parameters 363
_refine_ls_number_reflns 5463
_refine_ls_number_restraints 0
_refine_ls_restrained_S_all 1.051
_refine_ls_R_factor_all 0.1193
_refine_ls_R_factor_gt 0.0661
_refine_ls_shift/su_max 0.000
_refine_ls_shift/su_mean 0.000
_refine_ls_structure_factor_coef Fsqd
_refine_ls_weighting_details 'calc w=1/[\s^2^(Fo^2^)+(0.0278P)^2^+0.6274P] where P=(Fo^2^+2Fc^2^)/3'
_refine_ls_weighting_scheme calc
_refine_ls_wR_factor_gt 0.1291
_refine_ls_wR_factor_ref 0.1495
_reflns_number_gt 3123
_reflns_number_total 5463
_reflns_threshold_expression >2sigma(I)
_cod_data_source_file c2ce26098k.txt
_cod_data_source_block 40a
_cod_database_code 7238530
_chemical_oxdiff_formula 'C H'
_reflns_odcompleteness_completeness 99.85
_reflns_odcompleteness_iscentric 1
_reflns_odcompleteness_theta 26.32

loop_
_space_group_symop_id
_space_group_symop_operation_xyz
1 'x, y, z'
2 '-x, -y, -z'

loop_
_atom_site_label
_atom_site_type_symbol
_atom_site_fract_x
_atom_site_fract_y
_atom_site_fract_z
_atom_site_U_iso_or_equiv
_atom_site_adp_type
_atom_site_occupancy
_atom_site_symmetry_multiplicity
_atom_site_calc_flag
_atom_site_refinement_flags
_atom_site_disorder_assembly
_atom_site_disorder_group
C17 C 0.5930(4) 0.3599(2) 0.02988(14) 0.0425(6) Uani 1 1 d . . .
C8 C 1.2641(4) -0.0105(2) -0.23734(14) 0.0463(6) Uani 1 1 d . . .
C7 C 1.3080(4) 0.0585(2) -0.28800(15) 0.0503(7) Uani 1 1 d . . .
H7 H 1.4240 0.0452 -0.3183 0.060 Uiso 1 1 calc R . .
C1 C 1.0037(4) 0.1675(2) -0.24772(14) 0.0470(6) Uani 1 1 d . . .
C14 C 0.9605(4) 0.1017(2) -0.19379(14) 0.0458(6) Uani 1 1 d . . .
C13 C 1.0872(4) 0.0108(2) -0.18924(14) 0.0455(6) Uani 1 1 d . . .
C26 C 0.5869(4) 0.2567(2) -0.03327(14) 0.0458(6) Uani 1 1 d . . .
C22 C 0.4248(4) 0.3869(2) 0.08119(14) 0.0472(6) Uani 1 1 d . . .
C6 C 1.1839(4) 0.1464(2) -0.29446(14) 0.0497(6) Uani 1 1 d . . .
C18 C 0.7619(4) 0.4377(2) 0.04601(16) 0.0565(7) Uani 1 1 d . . .
H18 H 0.8746 0.4217 0.0140 0.068 Uiso 1 1 calc R . .
C25 C 0.4178(4) 0.1858(3) -0.04281(16) 0.0594(8) Uani 1 1 d . . .
H25 H 0.4123 0.1183 -0.0841 0.071 Uiso 1 1 calc R . .
C9 C 1.3943(4) -0.0992(2) -0.22907(17) 0.0580(7) Uani 1 1 d . . .
H9 H 1.5076 -0.1148 -0.2608 0.070 Uiso 1 1 calc R . .
C23 C 0.2566(4) 0.3112(3) 0.06830(16) 0.0595(8) Uani 1 1 d . . .
H23 H 0.1459 0.3287 0.1014 0.071 Uiso 1 1 calc R . .
C16 C 0.7540(4) 0.2263(2) -0.08908(15) 0.0520(7) Uani 1 1 d . . .
H16 H 0.8478 0.2851 -0.0884 0.062 Uiso 1 1 calc R . .
C15 C 0.7877(4) 0.1279(2) -0.13934(16) 0.0553(7) Uani 1 1 d . . .
H15 H 0.6945 0.0684 -0.1413 0.066 Uiso 1 1 calc R . .
C5 C 1.2286(5) 0.2161(2) -0.34687(16) 0.0635(8) Uani 1 1 d . . .
H5 H 1.3450 0.2031 -0.3769 0.076 Uiso 1 1 calc R . .
C12 C 1.0552(4) -0.0572(2) -0.13501(17) 0.0607(8) Uani 1 1 d . . .
H12 H 0.9424 -0.0449 -0.1029 0.073 Uiso 1 1 calc R . .
C2 C 0.8764(5) 0.2551(3) -0.26004(16) 0.0654(8) Uani 1 1 d . . .
H2 H 0.7560 0.2685 -0.2326 0.078 Uiso 1 1 calc R . .
C21 C 0.4308(5) 0.4896(3) 0.14368(16) 0.0632(8) Uani 1 1 d . . .
H21 H 0.3200 0.5080 0.1766 0.076 Uiso 1 1 calc R . .
C3 C 0.9257(6) 0.3192(3) -0.31052(18) 0.0802(10) Uani 1 1 d . . .
H3 H 0.8396 0.3762 -0.3166 0.096 Uiso 1 1 calc R . .
C10 C 1.3571(5) -0.1607(3) -0.17653(19) 0.0712(9) Uani 1 1 d . . .
H10 H 1.4452 -0.2175 -0.1716 0.085 Uiso 1 1 calc R . .
C11 C 1.1847(5) -0.1393(3) -0.1290(2) 0.0719(9) Uani 1 1 d . . .
H11 H 1.1595 -0.1824 -0.0928 0.086 Uiso 1 1 calc R . .
C20 C 0.5940(5) 0.5614(3) 0.15657(18) 0.0733(9) Uani 1 1 d . . .
H20 H 0.5951 0.6285 0.1981 0.088 Uiso 1 1 calc R . .
C24 C 0.2531(4) 0.2129(3) 0.00835(17) 0.0646(8) Uani 1 1 d . . .
H24 H 0.1411 0.1631 0.0010 0.078 Uiso 1 1 calc R . .
C19 C 0.7623(5) 0.5350(3) 0.10733(18) 0.0712(9) Uani 1 1 d . . .
H19 H 0.8749 0.5845 0.1167 0.085 Uiso 1 1 calc R . .
C4 C 1.1051(5) 0.3009(3) -0.35385(18) 0.0763(10) Uani 1 1 d . . .
H4 H 1.1390 0.3470 -0.3873 0.092 Uiso 1 1 calc R . .
C37 C 0.5791(4) 0.0423(2) 0.50670(16) 0.0523(7) Uani 1 1 d . . .
C32 C 1.0072(5) 0.4141(3) 0.4261(2) 0.0694(9) Uani 1 1 d . . .
C39 C 0.3769(5) 0.1554(3) 0.43910(18) 0.0688(9) Uani 1 1 d . C .
H39 H 0.3604 0.2210 0.4215 0.083 Uiso 1 1 calc R . .
C33 C 0.8434(5) 0.4192(3) 0.4768(2) 0.0759(10) Uani 1 1 d . . .
H33 H 0.7391 0.3644 0.4621 0.091 Uiso 0.50 1 calc PR A 1
C27 C 1.1680(5) 0.4958(3) 0.4511(2) 0.0667(8) Uani 1 1 d . . .
C28 C 1.3381(6) 0.4871(4) 0.4007(3) 0.0935(12) Uani 1 1 d . . .
H28 H 1.4471 0.5383 0.4168 0.112 Uiso 1 1 calc R . .
C36 C 0.7548(5) 0.0250(2) 0.54835(17) 0.0638(8) Uani 1 1 d . . .
H36 H 0.8585 0.0805 0.5583 0.077 Uiso 1 1 calc R . .
C40 C 0.2234(5) 0.0716(3) 0.42545(18) 0.0701(9) Uani 1 1 d . . .
H40 H 0.1055 0.0812 0.3984 0.084 Uiso 1 1 calc R . .
C29 C 1.3450(9) 0.4076(5) 0.3311(3) 0.1204(17) Uani 1 1 d . . .
H29 H 1.4591 0.4038 0.2999 0.144 Uiso 1 1 calc R C .
C30 C 1.1838(11) 0.3295(5) 0.3039(3) 0.129(2) Uani 1 1 d . . .
H30 H 1.1890 0.2764 0.2542 0.155 Uiso 1 1 calc R . .
C31 C 1.0203(7) 0.3314(3) 0.3500(3) 0.0967(13) Uani 1 1 d . . .
H31 H 0.9148 0.2782 0.3321 0.116 Uiso 1 1 calc R C .
C38 C 0.5514(5) 0.1421(2) 0.47804(17) 0.0605(8) Uani 1 1 d . . .
H38 H 0.6535 0.1984 0.4861 0.05(3) Uiso 0.50 1 calc PR B 1
C35 C 0.6897(9) 0.2348(7) 0.4880(3) 0.0567(18) Uani 0.50 1 d P C 2
H35 H 0.7966 0.2312 0.5225 0.068 Uiso 0.50 1 calc PR C 2
C34 C 0.7027(10) 0.3207(5) 0.4614(5) 0.111(3) Uani 0.50 1 d P C 2
H34 H 0.6018 0.3225 0.4238 0.133 Uiso 0.50 1 calc PR C 2

loop_
_atom_site_aniso_label
_atom_site_aniso_U_11
_atom_site_aniso_U_22
_atom_site_aniso_U_33
_atom_site_aniso_U_23
_atom_site_aniso_U_13
_atom_site_aniso_U_12
C17 0.0408(14) 0.0489(15) 0.0395(14) 0.0145(12) 0.0002(11) 0.0042(12)
C8 0.0457(15) 0.0480(15) 0.0418(14) 0.0049(12) 0.0009(11) 0.0093(12)
C7 0.0492(16) 0.0562(16) 0.0422(15) 0.0062(13) 0.0094(12) 0.0117(13)
C1 0.0520(16) 0.0453(15) 0.0386(14) 0.0012(12) -0.0026(11) 0.0126(12)
C14 0.0423(14) 0.0480(15) 0.0414(14) 0.0016(12) 0.0005(11) 0.0037(12)
C13 0.0438(15) 0.0471(15) 0.0431(14) 0.0075(12) -0.0002(11) 0.0028(12)
C26 0.0400(14) 0.0573(16) 0.0395(14) 0.0116(12) 0.0038(11) 0.0015(12)
C22 0.0458(15) 0.0594(17) 0.0394(14) 0.0176(13) 0.0040(11) 0.0117(13)
C6 0.0597(17) 0.0477(15) 0.0380(14) 0.0042(12) 0.0049(12) 0.0089(13)
C18 0.0546(17) 0.0601(18) 0.0511(17) 0.0082(14) 0.0058(13) 0.0002(14)
C25 0.0484(16) 0.0689(19) 0.0538(17) 0.0041(14) 0.0077(13) -0.0067(15)
C9 0.0544(17) 0.0591(18) 0.0589(18) 0.0113(15) 0.0077(13) 0.0165(14)
C23 0.0444(16) 0.083(2) 0.0533(17) 0.0195(16) 0.0142(13) 0.0087(15)
C16 0.0437(15) 0.0571(17) 0.0494(16) 0.0046(13) 0.0061(12) -0.0068(13)
C15 0.0398(15) 0.0569(17) 0.0619(18) 0.0022(14) 0.0071(13) 0.0038(13)
C5 0.081(2) 0.0625(19) 0.0470(17) 0.0141(14) 0.0120(15) 0.0084(17)
C12 0.0539(17) 0.0644(19) 0.0680(19) 0.0244(16) 0.0100(14) 0.0005(15)
C2 0.078(2) 0.071(2) 0.0455(16) 0.0101(15) 0.0032(14) 0.0327(17)
C21 0.073(2) 0.0654(19) 0.0497(17) 0.0097(15) 0.0127(15) 0.0211(17)
C3 0.117(3) 0.071(2) 0.0560(19) 0.0187(17) 0.0053(19) 0.048(2)
C10 0.070(2) 0.068(2) 0.082(2) 0.0303(18) 0.0027(17) 0.0217(17)
C11 0.073(2) 0.069(2) 0.086(2) 0.0406(18) 0.0099(18) 0.0096(17)
C20 0.091(3) 0.062(2) 0.0574(19) -0.0022(15) 0.0034(17) 0.0093(19)
C24 0.0410(16) 0.085(2) 0.0624(19) 0.0109(17) 0.0071(14) -0.0105(15)
C19 0.072(2) 0.063(2) 0.068(2) -0.0003(16) 0.0064(16) -0.0092(17)
C4 0.115(3) 0.065(2) 0.0544(19) 0.0218(16) 0.0095(19) 0.021(2)
C37 0.0659(19) 0.0421(15) 0.0473(15) 0.0079(13) 0.0213(14) -0.0009(13)
C32 0.084(2) 0.0482(18) 0.081(2) 0.0270(17) -0.0244(19) -0.0003(17)
C39 0.091(2) 0.0514(18) 0.070(2) 0.0242(16) 0.0250(18) 0.0123(18)
C33 0.080(2) 0.0507(19) 0.103(3) 0.0334(19) -0.027(2) -0.0207(17)
C27 0.072(2) 0.0523(18) 0.086(2) 0.0380(18) -0.0107(18) 0.0005(17)
C28 0.092(3) 0.094(3) 0.119(4) 0.069(3) 0.000(3) 0.021(2)
C36 0.076(2) 0.0494(17) 0.0657(19) 0.0135(15) 0.0186(16) -0.0037(16)
C40 0.079(2) 0.064(2) 0.073(2) 0.0262(17) 0.0150(17) 0.0082(18)
C29 0.140(5) 0.145(5) 0.102(4) 0.072(4) 0.017(3) 0.068(4)
C30 0.184(6) 0.131(4) 0.074(3) 0.024(3) -0.014(4) 0.081(4)
C31 0.135(4) 0.063(2) 0.088(3) 0.014(2) -0.043(3) 0.016(2)
C38 0.079(2) 0.0395(16) 0.0617(19) 0.0104(14) 0.0274(16) -0.0073(16)
C35 0.046(3) 0.059(4) 0.071(5) 0.029(3) -0.015(3) -0.012(3)
C34 0.084(5) 0.061(4) 0.206(9) 0.075(5) -0.088(5) -0.037(4)

loop_
_atom_type_symbol
_atom_type_description
_atom_type_scat_dispersion_real
_atom_type_scat_dispersion_imag
_atom_type_scat_source
C C 0.0033 0.0016 'International Tables Vol C Tables 4.2.6.8 and 6.1.1.4'
H H 0.0000 0.0000 'International Tables Vol C Tables 4.2.6.8 and 6.1.1.4'

loop_
_geom_angle_atom_site_label_1
_geom_angle_atom_site_label_2
_geom_angle_atom_site_label_3
_geom_angle
_geom_angle_site_symmetry_1
_geom_angle_site_symmetry_3
C26 C17 C22 119.4(2) . .
C18 C17 C26 123.2(2) . .
C18 C17 C22 117.4(2) . .
C7 C8 C13 119.4(2) . .
C7 C8 C9 121.9(2) . .
C9 C8 C13 118.6(2) . .
C8 C7 H7 119.1 . .
C6 C7 C8 121.8(2) . .
C6 C7 H7 119.1 . .
C14 C1 C6 119.7(2) . .
C14 C1 C2 123.4(2) . .
C2 C1 C6 116.9(2) . .
C1 C14 C13 119.9(2) . .
C1 C14 C15 121.2(2) . .
C13 C14 C15 118.8(2) . .
C14 C13 C8 119.7(2) . .
C14 C13 C12 122.8(2) . .
C12 C13 C8 117.4(2) . .
C17 C26 C16 121.5(2) . .
C25 C26 C17 118.7(2) . .
C25 C26 C16 119.8(2) . .
C23 C22 C17 119.2(2) . .
C23 C22 C21 121.5(2) . .
C21 C22 C17 119.4(2) . .
C7 C6 C1 119.4(2) . .
C7 C6 C5 121.6(2) . .
C5 C6 C1 119.0(2) . .
C17 C18 H18 119.3 . .
C19 C18 C17 121.4(3) . .
C19 C18 H18 119.3 . .
C26 C25 H25 119.3 . .
C26 C25 C24 121.5(3) . .
C24 C25 H25 119.3 . .
C8 C9 H9 119.3 . .
C10 C9 C8 121.5(3) . .
C10 C9 H9 119.3 . .
C22 C23 H23 119.6 . .
C24 C23 C22 120.9(2) . .
C24 C23 H23 119.6 . .
C26 C16 H16 115.8 . .
C15 C16 C26 128.3(2) . .
C15 C16 H16 115.8 . .
C14 C15 H15 117.0 . .
C16 C15 C14 126.1(3) . .
C16 C15 H15 117.0 . .
C6 C5 H5 119.3 . .
C4 C5 C6 121.4(3) . .
C4 C5 H5 119.3 . .
C13 C12 H12 119.2 . .
C11 C12 C13 121.6(3) . .
C11 C12 H12 119.2 . .
C1 C2 H2 119.1 . .
C3 C2 C1 121.9(3) . .
C3 C2 H2 119.1 . .
C22 C21 H21 119.4 . .
C20 C21 C22 121.3(3) . .
C20 C21 H21 119.4 . .
C2 C3 H3 119.5 . .
C2 C3 C4 120.9(3) . .
C4 C3 H3 119.5 . .
C9 C10 H10 120.0 . .
C9 C10 C11 119.9(3) . .
C11 C10 H10 120.0 . .
C12 C11 C10 121.0(3) . .
C12 C11 H11 119.5 . .
C10 C11 H11 119.5 . .
C21 C20 H20 120.0 . .
C21 C20 C19 120.1(3) . .
C19 C20 H20 120.0 . .
C25 C24 H24 119.8 . .
C23 C24 C25 120.4(3) . .
C23 C24 H24 119.8 . .
C18 C19 C20 120.5(3) . .
C18 C19 H19 119.7 . .
C20 C19 H19 119.7 . .
C5 C4 C3 119.9(3) . .
C5 C4 H4 120.1 . .
C3 C4 H4 120.1 . .
C37 C37 C38 118.4(3) 2_656 .
C36 C37 C37 118.5(3) . 2_656
C36 C37 C38 123.1(3) . .
C33 C32 C27 118.1(3) . .
C33 C32 C31 123.5(4) . .
C27 C32 C31 118.3(4) . .
C40 C39 H39 119.7 . .
C38 C39 H39 119.7 . .
C38 C39 C40 120.6(3) . .
C32 C33 H33 119.1 . .
C32 C33 C34 118.2(5) . .
C27 C33 C32 121.9(3) 2_766 .
C27 C33 H33 119.1 2_766 .
C27 C33 C34 118.8(5) 2_766 .
C34 C33 H33 10.8 . .
C32 C27 C28 117.8(4) . .
C33 C27 C32 120.0(3) 2_766 .
C33 C27 C28 122.3(4) 2_766 .
C27 C28 H28 119.1 . .
C29 C28 C27 121.7(5) . .
C29 C28 H28 119.1 . .
C37 C36 H36 119.2 . .
C40 C36 C37 121.6(3) 2_656 .
C40 C36 H36 119.2 2_656 .
C39 C40 H40 119.9 . .
C36 C40 C39 120.3(3) 2_656 .
C36 C40 H40 119.9 2_656 .
C28 C29 H29 119.4 . .
C28 C29 C30 121.2(5) . .
C30 C29 H29 119.4 . .
C29 C30 H30 120.0 . .
C31 C30 C29 119.9(5) . .
C31 C30 H30 120.0 . .
C32 C31 H31 119.5 . .
C30 C31 C32 121.0(4) . .
C30 C31 H31 119.5 . .
C37 C38 H38 119.6 . .
C39 C38 C37 120.7(3) . .
C39 C38 H38 119.6 . .
C39 C38 C35 113.5(3) . .
C35 C38 C37 125.7(4) . .
C35 C38 H38 6.3 . .
C38 C35 H35 112.5 . .
C34 C35 C38 135.0(6) . .
C34 C35 H35 112.5 . .
C33 C34 H34 113.3 . .
C35 C34 C33 133.3(6) . .
C35 C34 H34 113.3 . .

loop_
_geom_bond_atom_site_label_1
_geom_bond_atom_site_label_2
_geom_bond_distance
_geom_bond_site_symmetry_2
C17 C26 1.424(3) .
C17 C22 1.425(3) .
C17 C18 1.420(3) .
C8 C7 1.392(3) .
C8 C13 1.436(3) .
C8 C9 1.424(3) .
C7 H7 0.9300 .
C7 C6 1.384(3) .
C1 C14 1.407(3) .
C1 C6 1.441(3) .
C1 C2 1.424(3) .
C14 C13 1.413(3) .
C14 C15 1.480(3) .
C13 C12 1.418(3) .
C26 C25 1.375(3) .
C26 C16 1.469(3) .
C22 C23 1.402(4) .
C22 C21 1.413(4) .
C6 C5 1.423(3) .
C18 H18 0.9300 .
C18 C19 1.360(4) .
C25 H25 0.9300 .
C25 C24 1.405(3) .
C9 H9 0.9300 .
C9 C10 1.341(4) .
C23 H23 0.9300 .
C23 C24 1.354(4) .
C16 H16 0.9300 .
C16 C15 1.300(3) .
C15 H15 0.9300 .
C5 H5 0.9300 .
C5 C4 1.353(4) .
C12 H12 0.9300 .
C12 C11 1.349(4) .
C2 H2 0.9300 .
C2 C3 1.352(4) .
C21 H21 0.9300 .
C21 C20 1.349(4) .
C3 H3 0.9300 .
C3 C4 1.405(4) .
C10 H10 0.9300 .
C10 C11 1.407(4) .
C11 H11 0.9300 .
C20 H20 0.9300 .
C20 C19 1.404(4) .
C24 H24 0.9300 .
C19 H19 0.9300 .
C4 H4 0.9300 .
C37 C37 1.419(5) 2_656
C37 C36 1.409(4) .
C37 C38 1.435(4) .
C32 C33 1.398(5) .
C32 C27 1.417(4) .
C32 C31 1.433(5) .
C39 H39 0.9300 .
C39 C40 1.390(4) .
C39 C38 1.363(4) .
C33 H33 0.9300 .
C33 C27 1.395(4) 2_766
C33 C34 1.459(6) .
C27 C33 1.395(4) 2_766
C27 C28 1.425(5) .
C28 H28 0.9300 .
C28 C29 1.331(6) .
C36 H36 0.9300 .
C36 C40 1.368(4) 2_656
C40 C36 1.368(4) 2_656
C40 H40 0.9300 .
C29 H29 0.9300 .
C29 C30 1.398(7) .
C30 H30 0.9300 .
C30 C31 1.353(6) .
C31 H31 0.9300 .
C38 H38 0.9300 .
C38 C35 1.403(9) .
C35 H35 0.9300 .
C35 C34 1.243(9) .
C34 H34 0.9300 .

loop_
_geom_torsion_atom_site_label_1
_geom_torsion_atom_site_label_2
_geom_torsion_atom_site_label_3
_geom_torsion_atom_site_label_4
_geom_torsion
_geom_torsion_site_symmetry_1
_geom_torsion_site_symmetry_4
C17 C26 C25 C24 -0.3(4) . .
C17 C26 C16 C15 166.1(3) . .
C17 C22 C23 C24 0.5(4) . .
C17 C22 C21 C20 -1.2(4) . .
C17 C18 C19 C20 -0.1(5) . .
C8 C7 C6 C1 -0.1(4) . .
C8 C7 C6 C5 -179.4(2) . .
C8 C13 C12 C11 -0.4(4) . .
C8 C9 C10 C11 0.9(5) . .
C7 C8 C13 C14 -0.1(4) . .
C7 C8 C13 C12 -176.3(2) . .
C7 C8 C9 C10 175.9(3) . .
C7 C6 C5 C4 179.0(3) . .
C1 C14 C13 C8 2.6(4) . .
C1 C14 C13 C12 178.5(2) . .
C1 C14 C15 C16 -54.9(4) . .
C1 C6 C5 C4 -0.3(4) . .
C1 C2 C3 C4 0.7(5) . .
C14 C1 C6 C7 2.6(4) . .
C14 C1 C6 C5 -178.1(2) . .
C14 C1 C2 C3 177.9(3) . .
C14 C13 C12 C11 -176.4(3) . .
C13 C8 C7 C6 -1.1(4) . .
C13 C8 C9 C10 -1.4(4) . .
C13 C14 C15 C16 123.1(3) . .
C13 C12 C11 C10 0.0(5) . .
C26 C17 C22 C23 0.0(3) . .
C26 C17 C22 C21 -179.8(2) . .
C26 C17 C18 C19 -179.5(3) . .
C26 C25 C24 C23 0.7(5) . .
C26 C16 C15 C14 -179.3(3) . .
C22 C17 C26 C25 -0.1(4) . .
C22 C17 C26 C16 178.4(2) . .
C22 C17 C18 C19 -0.9(4) . .
C22 C23 C24 C25 -0.8(5) . .
C22 C21 C20 C19 0.1(5) . .
C6 C1 C14 C13 -3.8(4) . .
C6 C1 C14 C15 174.2(2) . .
C6 C1 C2 C3 -2.8(4) . .
C6 C5 C4 C3 -1.9(5) . .
C18 C17 C26 C25 178.6(2) . .
C18 C17 C26 C16 -3.0(4) . .
C18 C17 C22 C23 -178.7(2) . .
C18 C17 C22 C21 1.5(3) . .
C25 C26 C16 C15 -15.4(4) . .
C9 C8 C7 C6 -178.4(2) . .
C9 C8 C13 C14 177.2(2) . .
C9 C8 C13 C12 1.1(4) . .
C9 C10 C11 C12 -0.2(5) . .
C23 C22 C21 C20 179.1(3) . .
C16 C26 C25 C24 -178.7(3) . .
C15 C14 C13 C8 -175.4(2) . .
C15 C14 C13 C12 0.5(4) . .
C2 C1 C14 C13 175.5(2) . .
C2 C1 C14 C15 -6.5(4) . .
C2 C1 C6 C7 -176.8(2) . .
C2 C1 C6 C5 2.6(4) . .
C2 C3 C4 C5 1.7(5) . .
C21 C22 C23 C24 -179.8(3) . .
C21 C20 C19 C18 0.5(5) . .
C37 C37 C36 C40 1.1(5) 2_656 2_656
C37 C37 C38 C39 0.2(4) 2_656 .
C37 C37 C38 C35 178.3(4) 2_656 .
C37 C38 C35 C34 171.1(8) . .
C32 C33 C34 C35 94.6(11) . .
C32 C27 C28 C29 2.1(5) . .
C39 C38 C35 C34 -10.7(10) . .
C33 C32 C27 C33 -2.2(5) . 2_766
C33 C32 C27 C28 177.5(3) . .
C33 C32 C31 C30 -179.2(3) . .
C33 C27 C28 C29 -178.2(3) 2_766 .
C27 C32 C33 C27 2.2(5) . 2_766
C27 C32 C33 C34 -165.5(4) . .
C27 C32 C31 C30 1.5(5) . .
C27 C33 C34 C35 -73.6(11) 2_766 .
C27 C28 C29 C30 0.7(6) . .
C28 C29 C30 C31 -2.5(7) . .
C36 C37 C38 C39 -179.0(3) . .
C36 C37 C38 C35 -0.9(5) . .
C40 C39 C38 C37 -0.9(4) . .
C40 C39 C38 C35 -179.2(3) . .
C29 C30 C31 C32 1.4(6) . .
C31 C32 C33 C27 -177.1(3) . 2_766
C31 C32 C33 C34 15.1(5) . .
C31 C32 C27 C33 177.2(3) . 2_766
C31 C32 C27 C28 -3.1(4) . .
C38 C37 C36 C40 -179.7(3) . 2_656
C38 C39 C40 C36 0.6(4) . 2_656
C38 C35 C34 C33 175.7(7) . .
